data_2242211
loop_
_publ_author_name
'Larvor, Carla'
'St\"oger, Berthold'

_publ_section_title
;
 The phase transition of rubidium hydrogen carbonate, RbHCO~3~
;
_journal_coeditor_code PK2601
_journal_issue 7
_journal_name_full 'Acta Crystallographica Section E'
_journal_page_first 975
_journal_page_last 979
_journal_paper_doi 10.1107/S2056989017008271
_journal_volume 73
_journal_year 2017
_chemical_formula_iupac 'Rb H C O3'
_chemical_formula_moiety 'C H O3 Rb'
_chemical_formula_sum 'C H O3 Rb'
_chemical_formula_weight 146.5
_space_group_IT_number 12
_symmetry_cell_setting monoclinic
_symmetry_space_group_name_Hall '-C 2y'
_symmetry_space_group_name_H-M 'C 1 2/m 1'
_audit_creation_method 'Jana2006 Version : 26/04/2017'
_cell_angle_alpha 90
_cell_angle_beta 104.321(5)
_cell_angle_gamma 90
_cell_formula_units_Z 4
_cell_length_a 14.807(3)
_cell_length_b 5.8216(12)
_cell_length_c 4.0217(9)
_cell_measurement_reflns_used 1945
_cell_measurement_temperature 270
_cell_measurement_theta_max 32.57
_cell_measurement_theta_min 2.81
_cell_volume 335.90(12)
_computing_cell_refinement
;
SAINT-Plus (Bruker, 2016)
;
_computing_data_collection
;
APEX3 (Bruker, 2016)
;
_computing_data_reduction
;
SAINT-Plus (Bruker, 2016)
;
_computing_molecular_graphics
;
ATOMS  (Dowty, 2006)
;
_computing_publication_material
;
publCIF (Westrip, 2010)
;
_computing_structure_refinement
;
Jana2006 (Pet\<r\'i\<cek <i>et al.</i>,  2014)
;
_diffrn_ambient_temperature 270
_diffrn_measured_fraction_theta_full 0.98
_diffrn_measured_fraction_theta_max 0.98
_diffrn_measurement_device 'four-circle diffractometer'
_diffrn_measurement_device_type 'Bruker KAPPA APEXII CCD'
_diffrn_measurement_method '\w- and \f-scans'
_diffrn_radiation_source 'X-ray tube'
_diffrn_radiation_type 'Mo K\a'
_diffrn_radiation_wavelength 0.71073
_diffrn_reflns_av_R_equivalents 0.0505
_diffrn_reflns_limit_h_max 20
_diffrn_reflns_limit_h_min -22
_diffrn_reflns_limit_k_max 8
_diffrn_reflns_limit_k_min -8
_diffrn_reflns_limit_l_max 6
_diffrn_reflns_limit_l_min -6
_diffrn_reflns_number 3067
_diffrn_reflns_theta_full 32.96
_diffrn_reflns_theta_max 32.97
_diffrn_reflns_theta_min 2.84
_exptl_absorpt_coefficient_mu 14.539
_exptl_absorpt_correction_T_max 0.27
_exptl_absorpt_correction_T_min 0.05
_exptl_absorpt_correction_type multi-scan
_exptl_absorpt_process_details
;
(SADABS; Bruker, 2016)
;
_exptl_crystal_colour colourless
_exptl_crystal_density_diffrn 2.8965
_exptl_crystal_description rod
_exptl_crystal_F_000 272
_exptl_crystal_size_max 0.43
_exptl_crystal_size_mid 0.18
_exptl_crystal_size_min 0.09
_refine_diff_density_max 0.86
_refine_diff_density_min -0.96
_refine_ls_extinction_method none
_refine_ls_goodness_of_fit_ref 1.26
_refine_ls_hydrogen_treatment mixed
_refine_ls_number_constraints 0
_refine_ls_number_parameters 32
_refine_ls_number_reflns 672
_refine_ls_number_restraints 1
_refine_ls_R_factor_all 0.0452
_refine_ls_R_factor_gt 0.0291
_refine_ls_shift/su_max 0.0106
_refine_ls_shift/su_mean 0.0013
_refine_ls_structure_factor_coef Fsqd
_refine_ls_weighting_details w=1/(\s^2^(I)+0.0004I^2^)
_refine_ls_weighting_scheme sigma
_refine_ls_wR_factor_gt 0.0608
_refine_ls_wR_factor_ref 0.0658
_reflns_number_gt 544
_reflns_number_total 672
_reflns_threshold_expression I>3\s(I)
_cod_data_source_file pk2601sup1.cif
_cod_data_source_block HT_RbHCO3
_cod_original_cell_volume 335.91(12)
_cod_database_code 2242211

loop_
_space_group_symop_id
_space_group_symop_operation_xyz
1 x,y,z
2 -x,y,-z
3 -x,-y,-z
4 x,-y,z
5 x+1/2,y+1/2,z
6 -x+1/2,y+1/2,-z
7 -x+1/2,-y+1/2,-z
8 x+1/2,-y+1/2,z

loop_
_atom_site_type_symbol
_atom_site_label
_atom_site_fract_x
_atom_site_fract_y
_atom_site_fract_z
_atom_site_U_iso_or_equiv
_atom_site_adp_type
_atom_site_calc_flag
_atom_site_occupancy
Rb Rb 0.66119(3) 0 0.29537(9) 0.02714(13) Uani d 1
O O1 0.6878(2) 0.5 1.0996(8) 0.0324(10) Uani d 1
O O2 0.57663(15) 0.3079(3) 0.7353(5) 0.0304(7) Uani d 1
C C 0.6159(3) 0.5 0.8641(9) 0.0210(10) Uani d 1
H H 0.522(2) 0.328(12) 0.608(16) 0.04(2) Uiso d 0.5

loop_
_atom_site_aniso_label
_atom_site_aniso_U_11
_atom_site_aniso_U_22
_atom_site_aniso_U_33
_atom_site_aniso_U_12
_atom_site_aniso_U_13
_atom_site_aniso_U_23
_atom_site_aniso_type_symbol
Rb 0.0363(3) 0.02090(17) 0.0221(2) 0 0.00320(15) 0 Rb
O1 0.0244(16) 0.0332(14) 0.0343(16) 0 -0.0030(13) 0 O
O2 0.0332(13) 0.0173(8) 0.0342(11) 0.0018(7) -0.0040(9) -0.0016(7) O
C 0.0231(19) 0.0186(14) 0.0217(17) 0 0.0062(14) 0 C

loop_
_atom_type_symbol
_atom_type_scat_dispersion_real
_atom_type_scat_dispersion_imag
_atom_type_scat_source
C 0.0033 0.0016 'International Tables Vol C tables 4.2.6.8 and 6.1.1.1'
H 0.0000 0.0000 'International Tables Vol C tables 4.2.6.8 and 6.1.1.1'
O 0.0106 0.0060 'International Tables Vol C tables 4.2.6.8 and 6.1.1.1'
Rb -0.9393 2.9676 'International Tables Vol C tables 4.2.6.8 and 6.1.1.1'

loop_
_geom_angle_atom_site_label_1
_geom_angle_atom_site_label_2
_geom_angle_atom_site_label_3
_geom_angle_site_symmetry_1
_geom_angle_site_symmetry_3
_geom_angle
O1 Rb O2 6_647 1_554 138.83(5)
O1 Rb O2 6_647 . 81.45(7)
O1 Rb O2 6_647 4_554 138.83(5)
O1 Rb O2 6_647 4_555 81.45(7)
O2 Rb O2 1_554 . 85.75(6)
O2 Rb O2 1_554 4_554 76.10(5)
O2 Rb O2 1_554 4_555 131.47(6)
O2 Rb O2 . 4_554 131.47(6)
O2 Rb O2 . 4_555 73.35(6)
O2 Rb O2 4_554 4_555 85.75(6)
Rb O1 C 6_657 . 172.6(3)
Rb O2 Rb . 1_556 85.75(5)
Rb O2 C . . 122.4(2)
Rb O2 H . . 102(4)
Rb O2 C 1_556 . 98.99(16)
Rb O2 H 1_556 . 135(4)
C O2 H . . 113(5)
O1 C O2 . . 121.17(15)
O1 C O2 . 4_565 121.17(15)
O2 C O2 . 4_565 117.7(3)

loop_
_geom_bond_atom_site_label_1
_geom_bond_atom_site_label_2
_geom_bond_site_symmetry_2
_geom_bond_distance
Rb O1 6_647 2.869(3)
Rb O1 6_646 3.046(3)
Rb O1 1_544 3.0662(12)
Rb O1 1_554 3.0662(12)
Rb O2 1_554 2.908(2)
Rb O2 4_554 2.908(2)
Rb O2 . 3.001(2)
Rb O2 4_555 3.001(2)
Rb C 1_544 3.370(2)
Rb C 1_554 3.370(2)
O1 C . 1.237(4)
O2 C . 1.307(3)
O2 H . 0.85(4)

loop_
_geom_hbond_atom_site_label_D
_geom_hbond_atom_site_label_H
_geom_hbond_atom_site_label_A
_geom_hbond_site_symmetry_A
_geom_hbond_distance_DH
_geom_hbond_distance_HA
_geom_hbond_distance_DA
_geom_hbond_angle_DHA
_geom_hbond_publ_flag
O2 H O2 2_656 0.85(4) 1.75(4) 2.571(3) 162(6) yes

_cod_database_fobs_code 2242211
